data_7010395
loop_
_publ_author_name
'Choi, Min-Ho'
'Kim, Bok Jo'
'Kim, Il-Chool'
'Kim, Seo-Hyang'
'Kim, Yang'
'Harrowfield, Jack M.'
'Lee, Man-Kil'
'Mocerino, Mauro'
'Rukmini, Elisabeth'
'Skelton, Brian W.'
'White, Allan H.'

_publ_section_title
;
 Inter- and intra-molecular pathways in polyamine synthesis from
 diamines&#x200A;&#x2020;
;
_journal_issue 5
_journal_name_full 'Journal of the Chemical Society, Dalton Transactions'
_journal_page_first 707
_journal_paper_doi 10.1039/b008452m
_journal_year 2001
_chemical_formula_sum 'C8 H22 Cl2 Cu N4 O8'
_chemical_formula_weight 436.74
_space_group_IT_number 4
_symmetry_cell_setting monoclinic
_symmetry_space_group_name_Hall 'P 2yb'
_symmetry_space_group_name_H-M 'P 1 21 1'
_cell_angle_alpha 90.00000
_cell_angle_beta 114.917(3)
_cell_angle_gamma 90.00000
_cell_formula_units_Z 4
_cell_length_a 8.3680(10)
_cell_length_b 24.884(4)
_cell_length_c 8.5080(10)
_cell_measurement_reflns_used 1927
_cell_measurement_temperature 150
_cell_measurement_theta_max 24.4
_cell_measurement_theta_min 3.4
_cell_volume 1606.7(4)
_computing_cell_refinement 'Siemens SAINT (Siemens, 1995)'
_computing_data_collection 'Siemens SMART (Siemens, 1995)'
_computing_data_reduction 'xtal ADDREF SORTRF'
_computing_molecular_graphics xtal
_computing_publication_material 'xtal BONDLA CIFIO'
_computing_structure_refinement 'xtal CRYLSQ'
_computing_structure_solution xtal
_diffrn_ambient_temperature 150
_diffrn_measurement_device_type
;
Bruker SMART CCD diffractometer
;
_diffrn_measurement_method '\w scans'
_diffrn_radiation_detector 'CCD area detector'
_diffrn_radiation_monochromator graphite
_diffrn_radiation_source 'sealed tube'
_diffrn_radiation_type 'Mo K\a'
_diffrn_radiation_wavelength .71073
_diffrn_reflns_av_R_equivalents .047
_diffrn_reflns_av_sigmaI/netI .103
_diffrn_reflns_limit_h_max 10
_diffrn_reflns_limit_h_min -11
_diffrn_reflns_limit_k_max 34
_diffrn_reflns_limit_k_min -33
_diffrn_reflns_limit_l_max 11
_diffrn_reflns_limit_l_min 0
_diffrn_reflns_number 16230
_diffrn_reflns_theta_max 29.32
_diffrn_reflns_theta_min 1.64
_diffrn_standards_decay_% 0
_exptl_absorpt_coefficient_mu 1.738
_exptl_absorpt_correction_T_max .894
_exptl_absorpt_correction_T_min .738
_exptl_absorpt_correction_type multi-scan
_exptl_absorpt_process_details
;
 SADABS; Sheldrick, 1996
;
_exptl_crystal_colour dark_blue
_exptl_crystal_density_diffrn 1.805
_exptl_crystal_description prism
_exptl_crystal_F_000 900
_exptl_crystal_size_max .12
_exptl_crystal_size_mid .1
_exptl_crystal_size_min .06
_refine_diff_density_max .574
_refine_diff_density_min -.542
_refine_ls_goodness_of_fit_all .941
_refine_ls_goodness_of_fit_ref 1.003
_refine_ls_hydrogen_treatment noref
_refine_ls_matrix_type full
_refine_ls_number_constraints 0
_refine_ls_number_parameters 414
_refine_ls_number_reflns 3150
_refine_ls_number_restraints 0
_refine_ls_R_factor_all .069
_refine_ls_R_factor_gt .042
_refine_ls_shift/su_max .011
_refine_ls_shift/su_mean .001
_refine_ls_structure_factor_coef F
_refine_ls_weighting_scheme calc
_refine_ls_wR_factor_all .045
_refine_ls_wR_factor_ref .041
_reflns_d_resolution_high .726
_reflns_d_resolution_low 12.411
_reflns_Friedel_coverage 0
_reflns_limit_h_max 11
_reflns_limit_h_min 0
_reflns_limit_k_max 34
_reflns_limit_k_min 0
_reflns_limit_l_max 10
_reflns_limit_l_min -11
_reflns_number_gt 3150
_reflns_number_total 4227
_reflns_threshold_expression 'F    > 4.00 sig(F   )'
_cod_data_source_file b008452m.txt
_cod_data_source_block 17yk
_cod_original_sg_symbol_Hall p_2yb
_cod_original_sg_symbol_H-M P_1_21_1
_cod_original_formula_sum 'C8 H22 Cl2 Cu1 N4 O8'
_cod_database_code 7010395

loop_
_symmetry_equiv_pos_as_xyz
+x,+y,+z
-x,1/2+y,-z

loop_
_atom_site_label
_atom_site_fract_x
_atom_site_fract_y
_atom_site_fract_z
_atom_site_U_iso_or_equiv
_atom_site_adp_type
_atom_site_calc_flag
_atom_site_calc_attached_atom
_atom_site_occupancy
_atom_site_disorder_assembly
_atom_site_disorder_group
Cu1 .52065(10) .00000 .92683(9) .0164(3) Uani ? ? 1.00000 ? ?
Cl1 .7861(2) -.03813(8) .7110(2) .0229(8) Uani ? ? 1.00000 ? ?
O11 .6954(6) .0066(2) .7453(6) .029(2) Uani ? ? 1.00000 ? ?
O12 .6609(7) -.0803(2) .6268(7) .044(3) Uani ? ? 1.00000 ? ?
O13 .9156(7) -.0586(2) .8720(7) .041(3) Uani ? ? 1.00000 ? ?
O14 .8709(7) -.0199(2) .6060(7) .044(3) Uani ? ? 1.00000 ? ?
Cl1' .2420(2) .03224(7) 1.1240(2) .0228(8) Uani ? ? 1.00000 ? ?
O11' .3441(6) -.01193(18) 1.1016(6) .028(2) Uani ? ? 1.00000 ? ?
O12' .1285(7) .0537(2) .9561(6) .033(3) Uani ? ? 1.00000 ? ?
O13' .3622(7) .0733(2) 1.2255(7) .044(3) Uani ? ? 1.00000 ? ?
O14' .1394(6) .0129(2) 1.2112(6) .031(2) Uani ? ? 1.00000 ? ?
C11 .3469(9) .1160(3) .7057(9) .021(3) Uani ? ? 1.00000 ? ?
C111 .3149(9) .1618(3) .5793(9) .026(3) Uani ? ? 1.00000 ? ?
C12 .5387(9) .1163(3) .8382(8) .019(3) Uani ? ? 1.00000 ? ?
N13 .5740(7) .0795(2) .9874(7) .018(2) Uani ? ? 1.00000 ? ?
C14 .7590(9) .0823(3) 1.1172(8) .022(3) Uani ? ? 1.00000 ? ?
C15 .7873(8) .0382(3) 1.2453(8) .020(3) Uani ? ? 1.00000 ? ?
N16 .7381(7) -.0129(2) 1.1476(7) .024(3) Uani ? ? 1.00000 ? ?
C12' .2978(8) .0634(3) .6075(8) .019(3) Uani ? ? 1.00000 ? ?
N13' .2975(7) .0164(2) .7132(6) .019(2) Uani ? ? 1.00000 ? ?
C14' .2490(8) -.0332(3) .6097(8) .020(3) Uani ? ? 1.00000 ? ?
C15' .2805(9) -.0802(3) .7330(8) .020(3) Uani ? ? 1.00000 ? ?
N16' .4673(7) -.0765(2) .8642(7) .021(2) Uani ? ? 1.00000 ? ?
Cu2 .94595(10) .29789(4) .93339(10) .0166(3) Uani ? ? 1.00000 ? ?
Cl2 .6765(2) .25163(7) 1.1355(2) .0218(8) Uani ? ? 1.00000 ? ?
O21 .7180(6) .2449(2) .9882(6) .028(2) Uani ? ? 1.00000 ? ?
O22 .8343(7) .2455(3) 1.2898(7) .061(4) Uani ? ? 1.00000 ? ?
O23 .6077(7) .3048(2) 1.1307(7) .044(3) Uani ? ? 1.00000 ? ?
O24 .5498(7) .2126(2) 1.1313(7) .038(3) Uani ? ? 1.00000 ? ?
Cl2' 1.2256(2) .34085(7) .7395(2) .0208(7) Uani ? ? 1.00000 ? ?
O21' 1.1790(6) .3522(2) .8823(6) .030(2) Uani ? ? 1.00000 ? ?
O22' 1.2694(7) .2854(2) .7424(8) .043(3) Uani ? ? 1.00000 ? ?
O23' 1.0770(6) .3540(2) .5799(6) .041(3) Uani ? ? 1.00000 ? ?
O24' 1.3752(6) .37365(18) .7609(6) .025(2) Uani ? ? 1.00000 ? ?
C21 .9107(9) .1912(3) .6758(9) .023(3) Uani ? ? 1.00000 ? ?
C211 .8475(10) .1371(3) .5833(9) .031(4) Uani ? ? 1.00000 ? ?
C22 1.0018(9) .1821(3) .8717(9) .025(3) Uani ? ? 1.00000 ? ?
N23 1.0904(7) .2317(2) .9687(7) .019(3) Uani ? ? 1.00000 ? ?
C24 1.1766(8) .2207(3) 1.1584(8) .021(3) Uani ? ? 1.00000 ? ?
C25 1.2415(9) .2744(3) 1.2508(9) .027(3) Uani ? ? 1.00000 ? ?
N26 1.0913(7) .3119(2) 1.1897(7) .024(3) Uani ? ? 1.00000 ? ?
C22' .7525(9) .2296(3) .6245(8) .020(3) Uani ? ? 1.00000 ? ?
N23' .8093(7) .2855(2) .6766(7) .017(2) Uani ? ? 1.00000 ? ?
C24' .6581(9) .3237(3) .6138(8) .022(3) Uani ? ? 1.00000 ? ?
C25' .7175(9) .3764(3) .7036(9) .022(3) Uani ? ? 1.00000 ? ?
N26' .7982(7) .3652(2) .8930(7) .019(2) Uani ? ? 1.00000 ? ?
H11 .27253 .11963 .76609 .02800 Uiso ? ? 1.00000 ? ?
H111a .19555 .16234 .49639 .04100 Uiso ? ? 1.00000 ? ?
H111b .38913 .15726 .51996 .04100 Uiso ? ? 1.00000 ? ?
H111c .34307 .19499 .64009 .04100 Uiso ? ? 1.00000 ? ?
H12a .61013 .10487 .77970 .02500 Uiso ? ? 1.00000 ? ?
H12b .57164 .15169 .87915 .02500 Uiso ? ? 1.00000 ? ?
H13 .50213 .08589 1.05667 .02400 Uiso ? ? 1.00000 ? ?
H14a .78257 .11688 1.17467 .02800 Uiso ? ? 1.00000 ? ?
H14b .83822 .07838 1.06318 .02800 Uiso ? ? 1.00000 ? ?
H15a .90564 .03700 1.32988 .02400 Uiso ? ? 1.00000 ? ?
H15b .71184 .04363 1.30423 .02400 Uiso ? ? 1.00000 ? ?
H16a .83113 -.02362 1.12340 .03300 Uiso ? ? 1.00000 ? ?
H16b .71774 -.03881 1.21418 .03300 Uiso ? ? 1.00000 ? ?
H12'a .37935 .05675 .55774 .02900 Uiso ? ? 1.00000 ? ?
H12'b .18199 .06699 .51281 .02900 Uiso ? ? 1.00000 ? ?
H13' .20789 .02214 .74921 .02400 Uiso ? ? 1.00000 ? ?
H14'a .12880 -.03236 .52723 .02500 Uiso ? ? 1.00000 ? ?
H14'b .32155 -.03737 .54818 .02500 Uiso ? ? 1.00000 ? ?
H15'a .20050 -.07843 .78608 .02500 Uiso ? ? 1.00000 ? ?
H15'b .25908 -.11369 .66935 .02500 Uiso ? ? 1.00000 ? ?
H16'a .54326 -.08986 .81901 .02900 Uiso ? ? 1.00000 ? ?
H16'b .48419 -.09649 .96196 .02900 Uiso ? ? 1.00000 ? ?
H21 .99779 .20707 .64190 .03200 Uiso ? ? 1.00000 ? ?
H211a .94256 .11283 .60987 .04400 Uiso ? ? 1.00000 ? ?
H211b .79322 .14260 .45899 .04400 Uiso ? ? 1.00000 ? ?
H211c .76175 .12197 .61570 .04400 Uiso ? ? 1.00000 ? ?
H22a 1.08545 .15400 .89711 .03200 Uiso ? ? 1.00000 ? ?
H22b .91305 .17146 .90931 .03200 Uiso ? ? 1.00000 ? ?
H23b 1.17618 .23728 .92851 .02400 Uiso ? ? 1.00000 ? ?
H24a 1.09298 .20503 1.19585 .03000 Uiso ? ? 1.00000 ? ?
H24b 1.27180 .19570 1.18592 .03000 Uiso ? ? 1.00000 ? ?
H25a 1.29049 .27019 1.37352 .03500 Uiso ? ? 1.00000 ? ?
H25b 1.33429 .28820 1.22154 .03500 Uiso ? ? 1.00000 ? ?
H26a 1.02501 .30690 1.25211 .03200 Uiso ? ? 1.00000 ? ?
H26b 1.13185 .34762 1.20741 .03200 Uiso ? ? 1.00000 ? ?
H22'a .68355 .22885 .50219 .02400 Uiso ? ? 1.00000 ? ?
H22'b .68019 .21868 .68066 .02400 Uiso ? ? 1.00000 ? ?
H23' .88147 .29220 .62061 .02300 Uiso ? ? 1.00000 ? ?
H24'a .61648 .32897 .49192 .02600 Uiso ? ? 1.00000 ? ?
H24'b .56511 .30982 .63799 .02600 Uiso ? ? 1.00000 ? ?
H25'a .79803 .39272 .66850 .02700 Uiso ? ? 1.00000 ? ?
H25'b .61597 .39952 .67355 .02700 Uiso ? ? 1.00000 ? ?
H26'a .86877 .39451 .95190 .02600 Uiso ? ? 1.00000 ? ?
H26'b .71238 .36116 .93408 .02600 Uiso ? ? 1.00000 ? ?

loop_
_atom_site_aniso_label
_atom_site_aniso_U_11
_atom_site_aniso_U_22
_atom_site_aniso_U_33
_atom_site_aniso_U_12
_atom_site_aniso_U_13
_atom_site_aniso_U_23
Cu1 .0178(4) .0148(4) .0149(4) .0000(3) .0050(3) -.0002(3)
Cl1 .0206(9) .0264(9) .0245(9) .0043(7) .0121(7) .0017(7)
O11 .027(3) .031(3) .035(3) .009(2) .018(2) .003(3)
O12 .030(3) .053(4) .050(4) -.012(3) .018(3) -.026(3)
O13 .039(3) .035(3) .037(3) .009(3) .004(3) .014(3)
O14 .051(4) .051(4) .046(3) .009(3) .037(3) .013(3)
Cl1' .0254(9) .0270(9) .0201(9) -.0008(7) .0136(7) -.0011(7)
O11' .036(3) .024(3) .030(3) .010(2) .021(2) .005(2)
O12' .046(3) .029(3) .027(3) .013(3) .020(2) .008(2)
O13' .048(3) .044(4) .048(3) -.018(3) .027(3) -.022(3)
O14' .031(3) .039(3) .028(3) -.003(2) .019(2) .005(2)
C11 .022(4) .019(3) .022(3) -.000(3) .011(3) .001(3)
C111 .031(4) .016(4) .022(4) .002(3) .001(3) .001(3)
C12 .026(4) .012(3) .020(3) -.005(3) .009(3) -.004(3)
N13 .018(3) .018(3) .016(3) -.003(2) .005(2) .007(2)
C14 .026(4) .018(3) .021(4) .003(3) .007(3) .003(3)
C15 .013(3) .024(4) .018(3) -.003(3) .002(3) -.004(3)
N16 .025(3) .020(3) .026(3) -.001(2) .010(3) .001(2)
C12' .018(3) .019(4) .016(3) -.003(3) .003(3) -.003(3)
N13' .022(3) .019(3) .015(3) -.001(2) .007(2) .001(2)
C14' .020(4) .016(3) .019(3) -.004(3) .003(3) .002(3)
C15' .021(4) .016(3) .022(4) .001(3) .008(3) .002(3)
N16' .020(3) .022(3) .022(3) .002(2) .011(2) .003(2)
Cu2 .0193(4) .0156(4) .0144(4) -.0004(3) .0066(3) -.0002(3)
Cl2 .0256(9) .0224(9) .0230(9) -.0012(7) .0156(7) -.0003(7)
O21 .033(3) .030(3) .032(3) -.012(2) .024(2) -.008(2)
O22 .033(3) .114(6) .037(3) .009(4) .017(3) .038(4)
O23 .068(4) .020(3) .058(4) .004(3) .039(3) -.007(3)
O24 .041(3) .033(3) .053(3) -.015(3) .034(3) -.007(3)
Cl2' .0202(8) .0201(9) .0241(9) -.0044(7) .0112(7) -.0016(7)
O21' .034(3) .034(3) .031(3) -.009(2) .022(2) -.008(2)
O22' .054(4) .022(3) .064(4) .001(3) .036(3) -.010(3)
O23' .025(3) .060(4) .031(3) -.008(3) .006(2) .010(3)
O24' .026(3) .028(3) .029(3) -.002(2) .018(2) .001(2)
C21 .025(4) .020(4) .032(4) -.007(3) .019(3) -.004(3)
C211 .044(5) .025(4) .028(4) -.005(3) .019(4) -.008(3)
C22 .027(4) .022(4) .030(4) -.004(3) .017(3) -.005(3)
N23 .023(3) .021(3) .016(3) .004(2) .012(2) .005(2)
C24 .014(3) .028(4) .019(3) .006(3) .004(3) .010(3)
C25 .025(4) .033(4) .020(4) -.003(3) .006(3) -.005(3)
N26 .030(3) .022(3) .017(3) -.003(3) .009(2) -.002(2)
C22' .024(4) .022(3) .012(3) -.011(3) .006(3) -.009(3)
N23' .020(3) .015(3) .019(3) -.003(2) .012(2) -.002(2)
C24' .020(3) .026(4) .019(3) -.001(3) .008(3) .002(3)
C25' .021(4) .020(4) .025(4) .005(3) .009(3) .009(3)
N26' .021(3) .014(3) .022(3) -.005(2) .010(2) -.000(2)

loop_
_atom_type_symbol
_atom_type_description
_atom_type_oxidation_number
_atom_type_number_in_cell
_atom_type_scat_dispersion_real
_atom_type_scat_dispersion_imag
_atom_type_scat_source
C ? 0 32 .002 .002 'Int Tables Vol IV Tables 2.2B and 2.3.1'
H ? 0 88 0 0 'Int Tables Vol IV Tables 2.2B and 2.3.1'
Cl ? 0 8 .132 .159 'Int Tables Vol IV Tables 2.2B and 2.3.1'
Cu ? 0 4 .263 1.266 'Int Tables Vol IV Tables 2.2B and 2.3.1'
N ? 0 16 .004 .003 'Int Tables Vol IV Tables 2.2B and 2.3.1'
O ? 0 32 .008 .006 'Int Tables Vol IV Tables 2.2B and 2.3.1'

loop_
_diffrn_attenuator_code
_diffrn_attenuator_scale
? ?

loop_
_geom_angle_atom_site_label_1
_geom_angle_atom_site_label_2
_geom_angle_atom_site_label_3
_geom_angle_site_symmetry_1
_geom_angle_site_symmetry_2
_geom_angle_site_symmetry_3
_geom_angle
_geom_angle_publ_flag
O11 Cu1 O11' . . . 176.82(15) ?
O11 Cu1 N13 . . . 88.3(2) ?
O11 Cu1 N16 . . . 93.0(2) ?
O11 Cu1 N13' . . . 89.5(2) ?
O11 Cu1 N16' . . . 91.2(2) ?
O11' Cu1 N13 . . . 94.9(2) ?
O11' Cu1 N16 . . . 87.4(2) ?
O11' Cu1 N13' . . . 90.3(2) ?
O11' Cu1 N16' . . . 85.6(2) ?
N13 Cu1 N16 . . . 84.4(2) ?
N13 Cu1 N13' . . . 93.0(2) ?
N13 Cu1 N16' . . . 179.0(2) ?
N16 Cu1 N13' . . . 176.4(3) ?
N16 Cu1 N16' . . . 96.4(2) ?
N13' Cu1 N16' . . . 86.2(2) ?
O11 Cl1 O12 . . . 109.1(3) ?
O11 Cl1 O13 . . . 109.3(3) ?
O11 Cl1 O14 . . . 108.9(3) ?
O12 Cl1 O13 . . . 108.4(3) ?
O12 Cl1 O14 . . . 111.6(4) ?
O13 Cl1 O14 . . . 109.6(3) ?
Cu1 O11 Cl1 . . . 124.0(3) ?
O11' Cl1' O12' . . . 109.2(3) ?
O11' Cl1' O13' . . . 108.4(3) ?
O11' Cl1' O14' . . . 109.1(3) ?
O12' Cl1' O13' . . . 109.4(3) ?
O12' Cl1' O14' . . . 110.4(3) ?
O13' Cl1' O14' . . . 110.3(4) ?
Cu1 O11' Cl1' . . . 120.8(3) ?
C111 C11 C12 . . . 109.8(6) ?
C111 C11 C12' . . . 109.5(6) ?
C111 C11 H11 . . . 110.4(6) ?
C12 C11 C12' . . . 111.6(5) ?
C12 C11 H11 . . . 108.7(6) ?
C12' C11 H11 . . . 106.7(6) ?
C11 C111 H111a . . . 110.8(7) ?
C11 C111 H111b . . . 109.0(6) ?
C11 C111 H111c . . . 109.8(6) ?
H111a C111 H111b . . . 108.8(7) ?
H111a C111 H111c . . . 109.6(7) ?
H111b C111 H111c . . . 108.8(8) ?
C11 C12 N13 . . . 113.3(6) ?
C11 C12 H12a . . . 107.7(6) ?
C11 C12 H12b . . . 109.3(6) ?
N13 C12 H12a . . . 108.2(5) ?
N13 C12 H12b . . . 109.7(6) ?
H12a C12 H12b . . . 108.5(7) ?
Cu1 N13 C12 . . . 115.9(4) ?
Cu1 N13 C14 . . . 106.4(4) ?
Cu1 N13 H13 . . . 100.3(4) ?
C12 N13 C14 . . . 112.1(5) ?
C12 N13 H13 . . . 116.3(5) ?
C14 N13 H13 . . . 104.4(5) ?
N13 C14 C15 . . . 107.7(6) ?
N13 C14 H14a . . . 110.3(6) ?
N13 C14 H14b . . . 110.8(6) ?
C15 C14 H14a . . . 110.4(6) ?
C15 C14 H14b . . . 110.3(6) ?
H14a C14 H14b . . . 107.3(7) ?
C14 C15 N16 . . . 107.5(5) ?
C14 C15 H15a . . . 111.8(7) ?
C14 C15 H15b . . . 109.8(6) ?
N16 C15 H15a . . . 110.7(6) ?
N16 C15 H15b . . . 108.9(6) ?
H15a C15 H15b . . . 108.2(7) ?
Cu1 N16 C15 . . . 108.4(4) ?
Cu1 N16 H16a . . . 110.6(5) ?
Cu1 N16 H16b . . . 110.9(4) ?
C15 N16 H16a . . . 108.2(5) ?
C15 N16 H16b . . . 109.7(6) ?
H16a N16 H16b . . . 109.0(5) ?
C11 C12' N13' . . . 114.8(6) ?
C11 C12' H12'a . . . 108.3(6) ?
C11 C12' H12'b . . . 108.8(6) ?
N13' C12' H12'a . . . 108.5(6) ?
N13' C12' H12'b . . . 108.8(6) ?
H12'a C12' H12'b . . . 107.3(7) ?
Cu1 N13' C12' . . . 118.0(4) ?
Cu1 N13' C14' . . . 106.7(4) ?
Cu1 N13' H13' . . . 107.5(4) ?
C12' N13' C14' . . . 111.8(5) ?
C12' N13' H13' . . . 106.6(5) ?
C14' N13' H13' . . . 105.6(5) ?
N13' C14' C15' . . . 108.0(5) ?
N13' C14' H14'a . . . 111.2(6) ?
N13' C14' H14'b . . . 109.9(6) ?
C15' C14' H14'a . . . 110.3(6) ?
C15' C14' H14'b . . . 109.1(6) ?
H14'a C14' H14'b . . . 108.3(7) ?
C14' C15' N16' . . . 106.9(5) ?
C14' C15' H15'a . . . 109.9(6) ?
C14' C15' H15'b . . . 109.8(6) ?
N16' C15' H15'a . . . 111.5(6) ?
N16' C15' H15'b . . . 111.1(6) ?
H15'a C15' H15'b . . . 107.7(7) ?
Cu1 N16' C15' . . . 107.9(4) ?
Cu1 N16' H16'a . . . 109.8(5) ?
Cu1 N16' H16'b . . . 110.0(4) ?
C15' N16' H16'a . . . 110.6(5) ?
C15' N16' H16'b . . . 110.7(6) ?
H16'a N16' H16'b . . . 107.9(5) ?
O21 Cu2 O21' . . . 179.17(15) ?
O21 Cu2 N23 . . . 89.9(2) ?
O21 Cu2 N26 . . . 92.8(2) ?
O21 Cu2 N23' . . . 89.6(2) ?
O21 Cu2 N26' . . . 90.5(2) ?
O21' Cu2 N23 . . . 90.3(2) ?
O21' Cu2 N26 . . . 86.4(2) ?
O21' Cu2 N23' . . . 91.2(2) ?
O21' Cu2 N26' . . . 89.4(2) ?
N23 Cu2 N26 . . . 85.9(2) ?
N23 Cu2 N23' . . . 93.9(2) ?
N23 Cu2 N26' . . . 179.0(2) ?
N26 Cu2 N23' . . . 177.6(3) ?
N26 Cu2 N26' . . . 95.0(2) ?
N23' Cu2 N26' . . . 85.2(2) ?
O21 Cl2 O22 . . . 108.6(4) ?
O21 Cl2 O23 . . . 108.7(4) ?
O21 Cl2 O24 . . . 110.3(3) ?
O22 Cl2 O23 . . . 109.2(4) ?
O22 Cl2 O24 . . . 109.9(4) ?
O23 Cl2 O24 . . . 110.0(4) ?
Cu2 O21 Cl2 . . . 125.3(3) ?
O21' Cl2' O22' . . . 109.4(4) ?
O21' Cl2' O23' . . . 108.4(3) ?
O21' Cl2' O24' . . . 108.0(3) ?
O22' Cl2' O23' . . . 110.4(3) ?
O22' Cl2' O24' . . . 110.1(3) ?
O23' Cl2' O24' . . . 110.5(3) ?
Cu2 O21' Cl2' . . . 122.2(3) ?
C211 C21 C22 . . . 109.5(6) ?
C211 C21 C22' . . . 109.3(5) ?
C211 C21 H21 . . . 110.1(8) ?
C22 C21 C22' . . . 112.0(7) ?
C22 C21 H21 . . . 106.9(5) ?
C22' C21 H21 . . . 109.0(6) ?
C21 C211 H211a . . . 111.3(6) ?
C21 C211 H211b . . . 109.6(6) ?
C21 C211 H211c . . . 109.7(8) ?
H211a C211 H211b . . . 108.1(9) ?
H211a C211 H211c . . . 110.0(7) ?
H211b C211 H211c . . . 108.0(7) ?
C21 C22 N23 . . . 112.5(6) ?
C21 C22 H22a . . . 109.8(7) ?
C21 C22 H22b . . . 107.6(6) ?
N23 C22 H22a . . . 109.6(5) ?
N23 C22 H22b . . . 108.4(7) ?
H22a C22 H22b . . . 108.8(7) ?
Cu2 N23 C22 . . . 118.1(4) ?
Cu2 N23 C24 . . . 107.6(4) ?
Cu2 N23 H23b . . . 109.5(4) ?
C22 N23 C24 . . . 110.4(5) ?
C22 N23 H23b . . . 101.6(6) ?
C24 N23 H23b . . . 109.3(5) ?
N23 C24 C25 . . . 107.5(5) ?
N23 C24 H24a . . . 110.1(5) ?
N23 C24 H24b . . . 110.9(7) ?
C25 C24 H24a . . . 109.4(7) ?
C25 C24 H24b . . . 111.3(5) ?
H24a C24 H24b . . . 107.6(7) ?
C24 C25 N26 . . . 107.9(5) ?
C24 C25 H25a . . . 111.2(7) ?
C24 C25 H25b . . . 109.0(7) ?
N26 C25 H25a . . . 111.4(7) ?
N26 C25 H25b . . . 109.9(7) ?
H25a C25 H25b . . . 107.3(6) ?
Cu2 N26 C25 . . . 107.8(4) ?
Cu2 N26 H26a . . . 111.1(4) ?
Cu2 N26 H26b . . . 110.3(4) ?
C25 N26 H26a . . . 109.9(6) ?
C25 N26 H26b . . . 110.2(5) ?
H26a N26 H26b . . . 107.5(6) ?
C21 C22' N23' . . . 111.7(5) ?
C21 C22' H22'a . . . 110.5(7) ?
C21 C22' H22'b . . . 109.4(6) ?
N23' C22' H22'a . . . 108.3(6) ?
N23' C22' H22'b . . . 108.0(7) ?
H22'a C22' H22'b . . . 108.8(6) ?
Cu2 N23' C22' . . . 115.6(4) ?
Cu2 N23' C24' . . . 107.4(4) ?
Cu2 N23' H23' . . . 109.5(3) ?
C22' N23' C24' . . . 112.1(5) ?
C22' N23' H23' . . . 102.2(6) ?
C24' N23' H23' . . . 109.9(5) ?
N23' C24' C25' . . . 109.1(5) ?
N23' C24' H24'a . . . 110.1(7) ?
N23' C24' H24'b . . . 109.9(6) ?
C25' C24' H24'a . . . 109.0(6) ?
C25' C24' H24'b . . . 109.5(7) ?
H24'a C24' H24'b . . . 109.2(6) ?
C24' C25' N26' . . . 106.9(5) ?
C24' C25' H25'a . . . 110.3(7) ?
C24' C25' H25'b . . . 108.8(5) ?
N26' C25' H25'a . . . 111.5(5) ?
N26' C25' H25'b . . . 110.2(7) ?
H25'a C25' H25'b . . . 109.1(7) ?
Cu2 N26' C25' . . . 107.8(4) ?
Cu2 N26' H26'a . . . 110.5(4) ?
Cu2 N26' H26'b . . . 111.1(4) ?
C25' N26' H26'a . . . 109.2(5) ?
C25' N26' H26'b . . . 111.0(5) ?
H26'a N26' H26'b . . . 107.2(6) ?

loop_
_geom_bond_atom_site_label_1
_geom_bond_atom_site_label_2
_geom_bond_site_symmetry_1
_geom_bond_site_symmetry_2
_geom_bond_distance
_geom_bond_publ_flag
Cu1 O11 . . 2.540(6) ?
Cu1 O11' . . 2.517(6) ?
Cu1 N13 . . 2.045(5) ?
Cu1 N16 . . 2.016(5) ?
Cu1 N13' . . 2.024(4) ?
Cu1 N16' . . 1.978(5) ?
Cl1 O11 . . 1.445(6) ?
Cl1 O12 . . 1.442(6) ?
Cl1 O13 . . 1.435(5) ?
Cl1 O14 . . 1.430(7) ?
Cl1' O11' . . 1.453(6) ?
Cl1' O12' . . 1.444(5) ?
Cl1' O13' . . 1.439(5) ?
Cl1' O14' . . 1.433(6) ?
C11 C111 . . 1.511(10) ?
C11 C12 . . 1.524(8) ?
C11 C12' . . 1.515(9) ?
C11 H11 . . .964(9) ?
C111 H111a . . .950(6) ?
C111 H111b . . .958(9) ?
C111 H111c . . .950(7) ?
C12 N13 . . 1.491(9) ?
C12 H12a . . .968(8) ?
C12 H12b . . .944(6) ?
N13 C14 . . 1.477(7) ?
N13 H13 . . 1.017(7) ?
C14 C15 . . 1.494(10) ?
C14 H14a . . .968(7) ?
C14 H14b . . .957(9) ?
C15 N16 . . 1.478(9) ?
C15 H15a . . .948(5) ?
C15 H15b . . .967(8) ?
N16 H16a . . .925(7) ?
N16 H16b . . .921(6) ?
C12' N13' . . 1.476(9) ?
C12' H12'a . . .957(8) ?
C12' H12'b . . .969(5) ?
N13' C14' . . 1.470(8) ?
N13' H13' . . .933(7) ?
C14' C15' . . 1.519(10) ?
C14' H14'a . . .954(6) ?
C14' H14'b . . .959(8) ?
C15' N16' . . 1.492(7) ?
C15' H15'a . . .953(8) ?
C15' H15'b . . .969(7) ?
N16' H16'a . . .931(7) ?
N16' H16'b . . .927(6) ?
Cu2 O21 . . 2.518(6) ?
Cu2 O21' . . 2.556(6) ?
Cu2 N23 . . 1.991(6) ?
Cu2 N26 . . 2.031(5) ?
Cu2 N23' . . 2.018(5) ?
Cu2 N26' . . 2.024(5) ?
Cl2 O21 . . 1.445(6) ?
Cl2 O22 . . 1.425(5) ?
Cl2 O23 . . 1.437(6) ?
Cl2 O24 . . 1.427(6) ?
Cl2' O21' . . 1.451(6) ?
Cl2' O22' . . 1.426(6) ?
Cl2' O23' . . 1.439(4) ?
Cl2' O24' . . 1.440(5) ?
C21 C211 . . 1.536(10) ?
C21 C22 . . 1.530(10) ?
C21 C22' . . 1.539(10) ?
C21 H21 . . .974(8) ?
C211 H211a . . .946(8) ?
C211 H211b . . .969(7) ?
C211 H211c . . .948(9) ?
C22 N23 . . 1.495(8) ?
C22 H22a . . .947(7) ?
C22 H22b . . .961(9) ?
N23 C24 . . 1.489(8) ?
N23 H23b . . .927(7) ?
C24 C25 . . 1.530(10) ?
C24 H24a . . .965(8) ?
C24 H24b . . .958(7) ?
C25 N26 . . 1.474(9) ?
C25 H25a . . .953(7) ?
C25 H25b . . .973(9) ?
N26 H26a . . .924(7) ?
N26 H26b . . .940(6) ?
C22' N23' . . 1.478(8) ?
C22' H22'a . . .954(6) ?
C22' H22'b . . .954(8) ?
N23' C24' . . 1.489(8) ?
N23' H23' . . .928(7) ?
C24' C25' . . 1.494(9) ?
C24' H24'a . . .954(7) ?
C24' H24'b . . .950(8) ?
C25' N26' . . 1.488(8) ?
C25' H25'a . . .937(8) ?
C25' H25'b . . .967(7) ?
N26' H26'a . . .939(5) ?
N26' H26'b . . .927(7) ?

loop_
_geom_contact_atom_site_label_1
_geom_contact_atom_site_label_2
_geom_contact_distance
_geom_contact_site_symmetry_1
_geom_contact_site_symmetry_2
_geom_contact_publ_flag
Cu1 Cl1 3.555(2) . . ?
Cu1 O12 3.796(7) . . ?
Cu1 Cl1' 3.492(2) . . ?
Cu1 O12' 3.648(6) . . ?
Cu1 O13' 3.793(7) . . ?
Cu1 C11 3.419(7) . . ?
Cu1 C12 3.011(6) . . ?
Cu1 C14 2.841(6) . . ?
Cu1 C15 2.851(6) . . ?
Cu1 C12' 3.013(6) . . ?
Cu1 C14' 2.821(6) . . ?
Cu1 C15' 2.819(6) . . ?
Cu1 H12a 3.1189(6) . . ?
Cu1 H13 2.4406(5) . . ?
Cu1 H14b 3.1007(7) . . ?
Cu1 H15b 3.1176(7) . . ?
Cu1 H16a 2.4963(7) . . ?
Cu1 H16b 2.4964(6) . . ?
Cu1 H12'a 3.1820(7) . . ?
Cu1 H13' 2.4707(7) . . ?
Cu1 H14'b 3.0816(7) . . ?
Cu1 H15'a 3.1172(7) . . ?
Cu1 H16'a 2.4543(5) . . ?
Cu1 H16'b 2.4544(4) . . ?
Cl1 H16'a 2.864(2) . . ?
O11 O12 2.352(8) . . ?
O11 O13 2.349(7) . . ?
O11 O14 2.338(9) . . ?
O11 H12a 2.598(5) . . ?
O11 H12'a 2.746(4) . . ?
O12 O13 2.333(6) . . ?
O12 O14 2.375(9) . . ?
O12 N16' 3.077(10) . . ?
O12 H16'a 2.248(7) . . ?
O12 H26b 2.481(5) . '2 747' ?
O12 H25'b 2.676(5) . '2 646' ?
O13 O14 2.340(8) . . ?
O13 N26' 3.048(7) . '2 747' ?
O13 H16a 2.665(6) . . ?
O13 H26b 2.416(6) . '2 747' ?
O13 H26'a 2.141(5) . '2 747' ?
O14 H13' 2.763(5) . '1 655' ?
O14 H14'a 2.534(7) . '1 655' ?
Cl1' H13 2.811(2) . . ?
O11' O12' 2.361(6) . . ?
O11' O13' 2.345(8) . . ?
O11' O14' 2.351(8) . . ?
O11' N16 3.152(8) . . ?
O11' N16' 3.080(9) . . ?
O12' O13' 2.353(6) . . ?
O12' O14' 2.363(8) . . ?
O12' N13' 3.098(9) . . ?
O12' H13' 2.268(6) . . ?
O12' H22a 2.541(5) . '1 455' ?
O13' O14' 2.357(8) . . ?
O13' H13 2.225(7) . . ?
O13' H12'a 2.800(6) . '1 556' ?
O14' H15a 2.621(6) . '1 455' ?
O14' H16a 2.533(5) . '1 455' ?
O14' H12'b 2.785(5) . '1 556' ?
C11 N13 2.519(7) . . ?
C11 N13' 2.520(9) . . ?
C11 H111a 2.050(6) . . ?
C11 H111b 2.035(8) . . ?
C11 H111c 2.039(7) . . ?
C11 H12a 2.039(7) . . ?
C11 H12b 2.040(6) . . ?
C11 H12'a 2.030(8) . . ?
C11 H12'b 2.044(6) . . ?
C111 C12 2.482(8) . . ?
C111 C12' 2.471(9) . . ?
C111 H11 2.056(8) . . ?
C111 H12b 2.563(6) . . ?
C111 H12'a 2.691(7) . . ?
C111 H12'b 2.568(7) . . ?
C12 C14 2.463(8) . . ?
C12 C12' 2.514(8) . . ?
C12 N13' 3.095(8) . . ?
C12 H11 2.047(7) . . ?
C12 H111b 2.660(6) . . ?
C12 H111c 2.650(6) . . ?
C12 H13 2.145(8) . . ?
C12 H14b 2.607(6) . . ?
C12 H12'a 2.644(6) . . ?
N13 C15 2.399(7) . . ?
N13 N16 2.729(7) . . ?
N13 N13' 2.952(7) . . ?
N13 H11 2.628(5) . . ?
N13 H12a 2.016(6) . . ?
N13 H12b 2.015(6) . . ?
N13 H14a 2.027(5) . . ?
N13 H14b 2.026(5) . . ?
N13 H15b 2.603(5) . . ?
C14 N16 2.396(9) . . ?
C14 H12a 2.664(7) . . ?
C14 H12b 2.620(6) . . ?
C14 H13 1.990(7) . . ?
C14 H15a 2.044(6) . . ?
C14 H15b 2.035(8) . . ?
C14 H16a 2.700(7) . . ?
C15 H13 2.540(6) . . ?
C15 H14a 2.044(7) . . ?
C15 H14b 2.034(8) . . ?
C15 H16a 1.974(7) . . ?
C15 H16b 1.988(7) . . ?
N16 N16' 2.976(7) . . ?
N16 O24' 3.178(8) . '2 747' ?
N16 H14b 2.623(6) . . ?
N16 H15a 2.019(5) . . ?
N16 H15b 2.012(6) . . ?
C12' C14' 2.439(9) . . ?
C12' H11 2.016(7) . . ?
C12' H111a 2.647(6) . . ?
C12' H111b 2.660(7) . . ?
C12' H12a 2.611(6) . . ?
C12' H13' 1.959(8) . . ?
C12' H14'b 2.581(7) . . ?
N13' C15' 2.418(9) . . ?
N13' N16' 2.734(7) . . ?
N13' H11 2.632(6) . . ?
N13' H12'a 1.998(6) . . ?
N13' H12'b 2.010(5) . . ?
N13' H14'a 2.021(5) . . ?
N13' H14'b 2.009(6) . . ?
N13' H15'a 2.652(6) . . ?
C14' N16' 2.420(7) . . ?
C14' H12'a 2.607(7) . . ?
C14' H12'b 2.611(7) . . ?
C14' H13' 1.941(7) . . ?
C14' H15'a 2.049(8) . . ?
C14' H15'b 2.060(7) . . ?
C15' O23 3.080(8) . '2 647' ?
C15' H13' 2.635(7) . . ?
C15' H14'a 2.055(6) . . ?
C15' H14'b 2.045(8) . . ?
C15' H16'a 2.018(7) . . ?
C15' H16'b 2.016(6) . . ?
N16' O23 3.022(8) . '2 647' ?
N16' O24' 3.147(7) . '2 747' ?
N16' H14'b 2.627(5) . . ?
N16' H15'a 2.044(6) . . ?
N16' H15'b 2.050(5) . . ?
Cu2 Cl2 3.555(2) . . ?
Cu2 O22 3.762(7) . . ?
Cu2 Cl2' 3.549(2) . . ?
Cu2 O22' 3.711(8) . . ?
Cu2 C21 3.376(7) . . ?
Cu2 C22 3.001(7) . . ?
Cu2 C24 2.823(6) . . ?
Cu2 C25 2.850(6) . . ?
Cu2 C22' 2.972(6) . . ?
Cu2 C24' 2.844(6) . . ?
Cu2 C25' 2.854(6) . . ?
Cu2 H22b 3.1573(11) . . ?
Cu2 H23b 2.4609(10) . . ?
Cu2 H24a 3.0862(9) . . ?
Cu2 H25b 3.1489(7) . . ?
Cu2 H26a 2.5158(9) . . ?
Cu2 H26b 2.5161(8) . . ?
Cu2 H22'b 3.0700(9) . . ?
Cu2 H23' 2.4866(9) . . ?
Cu2 H24'b 3.1324(7) . . ?
Cu2 H25'a 3.1351(9) . . ?
Cu2 H26'a 2.5116(11) . . ?
Cu2 H26'b 2.5116(10) . . ?
O21 O22 2.330(8) . . ?
O21 O23 2.342(9) . . ?
O21 O24 2.357(9) . . ?
O21 H12b 2.605(5) . . ?
O21 H22b 2.717(6) . . ?
O21 H22'b 2.583(5) . . ?
O22 O23 2.333(8) . . ?
O22 O24 2.335(7) . . ?
O22 N26 3.103(10) . . ?
O22 H24a 2.792(7) . . ?
O22 H26a 2.327(7) . . ?
O22 H22'a 2.636(7) . '1 556' ?
O23 O24 2.347(7) . . ?
O23 H15'b 2.578(5) . '2 657' ?
O23 H16'b 2.594(5) . '2 657' ?
O23 H25b 2.738(7) . '1 455' ?
O23 H26'b 2.601(7) . . ?
O24 H12b 2.695(6) . . ?
O24 H24b 2.591(6) . '1 455' ?
Cl2' H23' 2.8853(17) . . ?
O21' O22' 2.348(9) . . ?
O21' O23' 2.344(7) . . ?
O21' O24' 2.339(8) . . ?
O21' N26 3.163(9) . . ?
O22' O23' 2.353(7) . . ?
O22' O24' 2.349(7) . . ?
O22' N23 3.189(10) . . ?
O22' H111c 2.578(6) . '1 655' ?
O22' H23b 2.364(7) . . ?
O23' O24' 2.366(6) . . ?
O23' N23' 3.185(9) . . ?
O23' H23' 2.374(6) . . ?
O24' H16b 2.352(5) . '2 757' ?
O24' H16'b 2.271(4) . '2 757' ?
O24' H24'b 2.747(5) . '1 655' ?
O24' H25'b 2.508(6) . '1 655' ?
O24' H26'b 2.594(4) . '1 655' ?
C21 N23 2.516(8) . . ?
C21 N23' 2.498(9) . . ?
C21 H211a 2.076(7) . . ?
C21 H211b 2.074(7) . . ?
C21 H211c 2.060(7) . . ?
C21 H22a 2.054(6) . . ?
C21 H22b 2.039(8) . . ?
C21 H23b 2.618(6) . . ?
C21 H22'a 2.075(6) . . ?
C21 H22'b 2.063(8) . . ?
C21 H23' 2.550(7) . . ?
C211 C22 2.505(10) . . ?
C211 C22' 2.508(10) . . ?
C211 H21 2.082(7) . . ?
C211 H22a 2.606(6) . . ?
C211 H22'a 2.604(7) . . ?
C22 C24 2.450(9) . . ?
C22 C22' 2.545(8) . . ?
C22 H21 2.039(8) . . ?
C22 H211a 2.692(8) . . ?
C22 H23b 1.912(7) . . ?
C22 H24a 2.596(8) . . ?
C22 H24b 2.697(6) . . ?
C22 H22'b 2.651(6) . . ?
N23 C25 2.436(8) . . ?
N23 N26 2.741(8) . . ?
N23 C22' 3.098(7) . . ?
N23 N23' 2.930(6) . . ?
N23 H21 2.625(6) . . ?
N23 H22a 2.021(5) . . ?
N23 H22b 2.017(5) . . ?
N23 H24a 2.034(6) . . ?
N23 H24b 2.038(5) . . ?
N23 H25b 2.659(5) . . ?
C24 N26 2.429(9) . . ?
C24 H22a 2.617(7) . . ?
C24 H22b 2.630(6) . . ?
C24 H23b 1.998(8) . . ?
C24 H25a 2.075(7) . . ?
C24 H25b 2.063(7) . . ?
C25 H24a 2.062(8) . . ?
C25 H24b 2.079(8) . . ?
C25 H26a 1.988(8) . . ?
C25 H26b 2.003(8) . . ?
N26 N26' 2.988(6) . . ?
N26 H24a 2.661(6) . . ?
N26 H25a 2.026(5) . . ?
N26 H25b 2.023(6) . . ?
C22' C24' 2.461(10) . . ?
C22' H21 2.072(8) . . ?
C22' H211b 2.681(7) . . ?
C22' H211c 2.680(7) . . ?
C22' H22b 2.650(6) . . ?
C22' H23' 1.904(7) . . ?
C22' H24'b 2.571(7) . . ?
N23' C25' 2.430(9) . . ?
N23' N26' 2.734(8) . . ?
N23' H21 2.604(6) . . ?
N23' H22'a 1.995(5) . . ?
N23' H22'b 1.992(5) . . ?
N23' H24'a 2.026(4) . . ?
N23' H24'b 2.021(6) . . ?
N23' H25'a 2.669(5) . . ?
C24' N26' 2.396(8) . . ?
C24' H22'a 2.586(7) . . ?
C24' H22'b 2.664(7) . . ?
C24' H23' 2.005(8) . . ?
C24' H25'a 2.020(7) . . ?
C24' H25'b 2.024(7) . . ?
C25' H24'a 2.017(7) . . ?
C25' H24'b 2.021(7) . . ?
C25' H26'a 2.004(6) . . ?
C25' H26'b 2.015(8) . . ?
N26' H24'b 2.617(5) . . ?
N26' H25'a 2.028(6) . . ?
N26' H25'b 2.035(5) . . ?
H11 H111a 2.3589(2) . . ?
H11 H111c 2.3553(3) . . ?
H11 H12'b 2.3575(2) . . ?
H111a H111b 1.5513(2) . . ?
H111a H111c 1.55145(12) . . ?
H111a H12'b 2.3823(4) . . ?
H111b H111c 1.55132(13) . . ?
H111c H12b 2.38289(18) . . ?
H12a H12b 1.55135(16) . . ?
H12a H12'a 2.37834(18) . . ?
H12a H211c 2.28678(19) . . ?
H13 H14a 2.2637(2) . . ?
H13 H15b 2.34674(18) . . ?
H14a H14b 1.55134(13) . . ?
H14a H15a 2.3685(3) . . ?
H14a H15b 2.3319(2) . . ?
H14b H15a 2.3342(2) . . ?
H15a H15b 1.5513(2) . . ?
H15a H16a 2.1971(2) . . ?
H15a H16b 2.3866(3) . . ?
H15a H12'b 2.3009(2) . '1 656' ?
H15b H16b 2.1977(3) . . ?
H16a H16b 1.50241(12) . . ?
H12'a H12'b 1.5513(2) . . ?
H12'a H14'b 2.3859(4) . . ?
H12'b H13' 2.2295(2) . . ?
H13' H14'a 2.1888(2) . . ?
H14'a H14'b 1.5513(2) . . ?
H14'a H15'a 2.3261(2) . . ?
H14'a H15'b 2.3740(3) . . ?
H14'b H15'b 2.3231(3) . . ?
H15'a H15'b 1.55135(13) . . ?
H15'a H16'b 2.2546(2) . . ?
H15'b H16'a 2.2531(2) . . ?
H16'a H16'b 1.50243(14) . . ?
H21 H211a 2.3835(4) . . ?
H21 H211b 2.3835(2) . . ?
H21 H22a 2.3779(2) . . ?
H21 H23b 2.3817(2) . . ?
H21 H23' 2.3063(3) . . ?
H211a H211b 1.55133(12) . . ?
H211a H211c 1.55134(18) . . ?
H211b H211c 1.55125(15) . . ?
H22a H22b 1.55143(17) . . ?
H22a H23b 2.1844(3) . . ?
H23b H24b 2.2429(2) . . ?
H24a H24b 1.55135(18) . . ?
H24a H25a 2.3538(2) . . ?
H24b H25b 2.3516(4) . . ?
H25a H25b 1.55129(15) . . ?
H25a H26a 2.2143(2) . . ?
H25b H26b 2.2133(2) . . ?
H26a H26b 1.50239(13) . . ?
H22'a H22'b 1.55126(18) . . ?
H22'a H23' 2.1993(2) . . ?
H23' H24'a 2.2152(2) . . ?
H24'a H24'b 1.55128(14) . . ?
H24'a H25'a 2.2712(2) . . ?
H24'a H25'b 2.3400(2) . . ?
H24'b H25'b 2.2686(4) . . ?
H25'a H25'b 1.55133(18) . . ?
H25'a H26'a 2.2279(3) . . ?
H25'b H26'b 2.2290(2) . . ?
H26'a H26'b 1.50237(15) . . ?

loop_
_geom_hbond_atom_site_label_D
_geom_hbond_atom_site_label_H
_geom_hbond_atom_site_label_A
_geom_hbond_site_symmetry_D
_geom_hbond_site_symmetry_H
_geom_hbond_site_symmetry_A
_geom_hbond_distance_DH
_geom_hbond_distance_HA
_geom_hbond_distance_DA
_geom_hbond_angle_DHA
_geom_hbond_publ_flag
? ? ? ? ? ? ? ? ? ? ?

loop_
_geom_torsion_atom_site_label_1
_geom_torsion_atom_site_label_2
_geom_torsion_atom_site_label_3
_geom_torsion_atom_site_label_4
_geom_torsion_site_symmetry_1
_geom_torsion_site_symmetry_2
_geom_torsion_site_symmetry_3
_geom_torsion_site_symmetry_4
_geom_torsion
_geom_torsion_publ_flag
? ? ? ? ? ? ? ? ? ?
